data_2200485
loop_
_publ_author_name
'Wang, Ruihu'
'Hong, Maochun'
'Liang, Yucang'
'Cao, Rong'

_publ_section_title
;
 Tris(\m-1,4-benzenedicarboxylate)tetrakis(dimethyl
 sulfoxide)di-\m~3~-hydroxo-tetrazinc dihydrate
;
_journal_issue 7
_journal_name_full 'Acta Crystallographica Section E'
_journal_page_first m277
_journal_page_last m279
_journal_paper_doi 10.1107/S1600536801009175
_journal_volume 57
_journal_year 2001
_chemical_formula_iupac '[Zn4 (O H)2 (C8 H4 O4)3 (C2 H6 O S)4], 2H2 O'
_chemical_formula_moiety 'C32 H38 O18 S4 Zn4, 2H2 O'
_chemical_formula_sum 'C32 H42 O20 S4 Zn4'
_chemical_formula_weight 1136.38
_chemical_name_systematic
;
Tris(\m-1,4-benzenedicarboxylate)tetrakis(dimethyl
sulfoxide)di-\m~3~-hydroxo-tetrazinc dihydrate
;
_space_group_IT_number 61
_symmetry_cell_setting orthorhombic
_symmetry_space_group_name_Hall '-P 2ac 2ab'
_symmetry_space_group_name_H-M 'P b c a'
_audit_creation_method SHELXL-97
_cell_angle_alpha 90.00
_cell_angle_beta 90.00
_cell_angle_gamma 90.00
_cell_formula_units_Z 4
_cell_length_a 14.4988(2)
_cell_length_b 17.16590(10)
_cell_length_c 18.1536(5)
_cell_measurement_reflns_used 145
_cell_measurement_temperature 293(2)
_cell_measurement_theta_max 25.04
_cell_measurement_theta_min 2.15
_cell_volume 4518.16(14)
_computing_cell_refinement SMART
_computing_data_collection 'SMART (Siemens, 1994)'
_computing_data_reduction SMART
_computing_molecular_graphics SHELXTL
_computing_publication_material SHELXTL
_computing_structure_refinement SHELXTL
_computing_structure_solution 'SHELXTL (Sheldrick, 1997)'
_diffrn_ambient_temperature 293(2)
_diffrn_measured_fraction_theta_full .996
_diffrn_measured_fraction_theta_max .996
_diffrn_measurement_device_type 'Smart CCD'
_diffrn_measurement_method \w
_diffrn_radiation_monochromator graphite
_diffrn_radiation_source 'fine-focus sealed tube'
_diffrn_radiation_type MoK\a
_diffrn_radiation_wavelength .71073
_diffrn_reflns_av_R_equivalents .0582
_diffrn_reflns_av_sigmaI/netI .0687
_diffrn_reflns_limit_h_max 17
_diffrn_reflns_limit_h_min -10
_diffrn_reflns_limit_k_max 8
_diffrn_reflns_limit_k_min -20
_diffrn_reflns_limit_l_max 18
_diffrn_reflns_limit_l_min -21
_diffrn_reflns_number 12140
_diffrn_reflns_theta_full 25.04
_diffrn_reflns_theta_max 25.04
_diffrn_reflns_theta_min 2.15
_diffrn_standards_decay_% none
_diffrn_standards_interval_count none
_diffrn_standards_interval_time none
_diffrn_standards_number none
_exptl_absorpt_coefficient_mu 2.356
_exptl_absorpt_correction_T_max .542
_exptl_absorpt_correction_T_min .445
_exptl_absorpt_correction_type empirical
_exptl_absorpt_process_details '(SADABS; Sheldrick, 1996)'
_exptl_crystal_colour colorless
_exptl_crystal_density_diffrn 1.671
_exptl_crystal_density_meas ?
_exptl_crystal_density_method 'not measured'
_exptl_crystal_description plate
_exptl_crystal_F_000 2312
_exptl_crystal_size_max .36
_exptl_crystal_size_mid .32
_exptl_crystal_size_min .26
_refine_diff_density_max 1.876
_refine_diff_density_min -.623
_refine_ls_extinction_coef none
_refine_ls_extinction_method none
_refine_ls_goodness_of_fit_ref 1.051
_refine_ls_hydrogen_treatment mixed
_refine_ls_matrix_type full
_refine_ls_number_parameters 276
_refine_ls_number_reflns 3986
_refine_ls_number_restraints 3
_refine_ls_restrained_S_all 1.051
_refine_ls_R_factor_all .0997
_refine_ls_R_factor_gt .0520
_refine_ls_shift/su_max .001
_refine_ls_shift/su_mean .000
_refine_ls_structure_factor_coef Fsqd
_refine_ls_weighting_details 'calc w = 1/[\s^2^(Fo^2^)+(0.0691P)^2^+17.1727P] where P = (Fo^2^+2Fc^2^)/3'
_refine_ls_weighting_scheme calc
_refine_ls_wR_factor_ref .1275
_reflns_number_gt 2600
_reflns_number_total 3986
_reflns_threshold_expression I>2\s(I)
_cod_data_source_file na6080.cif
_cod_data_source_block I
_cod_depositor_comments
;
The following automatic conversions were performed:

'_exptl_crystal_density_meas' value 'none' was changed to '?' - the
value is perceived as not measured.

Automatic conversion script
Id: cif_fix_values 3008 2015-01-20 13:52:24Z robertas 
;
_cod_database_code 2200485
_cod_database_fobs_code 2200485

loop_
_symmetry_equiv_pos_as_xyz
'x, y, z'
'-x+1/2, -y, z+1/2'
'-x, y+1/2, -z+1/2'
'x+1/2, -y+1/2, -z'
'-x, -y, -z'
'x-1/2, y, -z-1/2'
'x, -y-1/2, z-1/2'
'-x-1/2, y-1/2, z'

loop_
_atom_site_label
_atom_site_fract_x
_atom_site_fract_y
_atom_site_fract_z
_atom_site_U_iso_or_equiv
_atom_site_adp_type
_atom_site_calc_flag
_atom_site_refinement_flags
_atom_site_occupancy
_atom_site_disorder_assembly
_atom_site_disorder_group
_atom_site_type_symbol
Zn1 .55551(5) .06052(4) .54823(4) .0276(2) Uani d . 1 . . Zn
Zn2 .34708(5) .05295(4) .60236(4) .0270(2) Uani d . 1 . . Zn
S1 .62938(15) .20725(11) .46236(11) .0530(6) Uani d . 1 . . S
S2 .73751(15) .04497(14) .64932(12) .0646(6) Uani d . 1 . . S
O .4193(3) .0397(2) .5129(2) .0260(9) Uani d D 1 . . O
H1O .3903(7) .0724(7) .4789(8) .047 Uiso d RD 1 . . H
O1 .5771(4) .1320(3) .4588(2) .0492(13) Uani d . 1 . . O
O2 .6927(3) .0796(3) .5822(2) .0496(13) Uani d . 1 . . O
O11 .5409(3) -.0143(2) .6402(2) .0359(11) Uani d . 1 . . O
O12 .3956(3) -.0159(3) .6800(2) .0380(11) Uani d . 1 . . O
O13 .4844(3) -.3425(3) .8885(2) .0436(12) Uani d . 1 . . O
O14 .6315(3) -.3431(3) .8528(2) .0402(11) Uani d . 1 . . O
O21 .2186(3) .0194(3) .5967(3) .0512(14) Uani d . 1 . . O
O22 .2152(4) .1107(3) .5125(4) .0736(18) Uani d . 1 . . O
C1 .7294(9) .1879(8) .4128(8) .167(7) Uani d . 1 . . C
H1A .7689 .1546 .4412 .250 Uiso calc R 1 . . H
H1B .7608 .2359 .4024 .250 Uiso calc R 1 . . H
H1C .7137 .1625 .3673 .250 Uiso calc R 1 . . H
C2 .5754(11) .2669(6) .3958(7) .167(8) Uani d . 1 . . C
H2A .5168 .2842 .4142 .251 Uiso calc R 1 . . H
H2B .5664 .2378 .3513 .251 Uiso calc R 1 . . H
H2C .6137 .3113 .3858 .251 Uiso calc R 1 . . H
C3 .6908(6) .0934(7) .7263(4) .087(3) Uani d . 1 . . C
H3A .6279 .0775 .7332 .130 Uiso calc R 1 . . H
H3B .6931 .1486 .7184 .130 Uiso calc R 1 . . H
H3C .7260 .0804 .7694 .130 Uiso calc R 1 . . H
C4 .8496(5) .0862(6) .6520(5) .079(3) Uani d . 1 . . C
H4A .8859 .0654 .6124 .118 Uiso calc R 1 . . H
H4B .8784 .0738 .6982 .118 Uiso calc R 1 . . H
H4C .8453 .1418 .6470 .118 Uiso calc R 1 . . H
C11 .4772(5) -.0409(3) .6793(3) .0299(15) Uani d . 1 . . C
C12 .4993(4) -.1076(4) .7296(3) .0306(15) Uani d . 1 . . C
C13 .5848(5) -.1421(4) .7274(4) .0403(17) Uani d . 1 . . C
H13A .6309 -.1208 .6980 .048 Uiso calc R 1 . . H
C14 .6032(5) -.2086(4) .7686(4) .0410(17) Uani d . 1 . . C
H14A .6612 -.2318 .7666 .049 Uiso calc R 1 . . H
C15 .5346(4) -.2402(4) .8127(3) .0311(15) Uani d . 1 . . C
C16 .4494(5) -.2048(4) .8163(4) .0385(16) Uani d . 1 . . C
H16A .4040 -.2252 .8469 .046 Uiso calc R 1 . . H
C17 .4314(4) -.1391(4) .7749(3) .0337(15) Uani d . 1 . . C
H17A .3735 -.1158 .7773 .040 Uiso calc R 1 . . H
C18 .5507(5) -.3142(3) .8553(3) .0299(14) Uani d . 1 . . C
C21 .1803(4) .0549(5) .5457(4) .0426(17) Uani d . 1 . . C
C22 .0858(4) .0265(4) .5231(4) .0396(17) Uani d . 1 . . C
C23 .0384(5) .0649(5) .4680(4) .0490(19) Uani d . 1 . . C
H23A .0642 .1089 .4463 .059 Uiso calc R 1 . . H
C24 -.0471(5) .0388(5) .4447(4) .051(2) Uani d . 1 . . C
H24A -.0784 .0651 .4075 .061 Uiso calc R 1 . . H
O1W .3082(15) .2097(12) .4212(10) .429(16) Uani d D 1 . . O
H2OW .2861(15) .2497(13) .4523(11) .772 Uiso d RD 1 . . H
H1OW .2817(15) .1618(14) .4409(10) .772 Uiso d RD 1 . . H

loop_
_atom_site_aniso_label
_atom_site_aniso_U_11
_atom_site_aniso_U_22
_atom_site_aniso_U_33
_atom_site_aniso_U_12
_atom_site_aniso_U_13
_atom_site_aniso_U_23
Zn1 .0319(4) .0251(4) .0258(4) -.0042(3) -.0006(3) -.0033(3)
Zn2 .0280(4) .0240(4) .0291(4) -.0010(3) -.0030(3) -.0011(3)
S1 .0799(15) .0353(10) .0439(11) -.0202(10) .0025(10) .0008(9)
S2 .0618(14) .0663(15) .0657(14) -.0012(12) -.0192(11) .0018(11)
O .028(2) .022(2) .028(2) .0044(18) -.0016(17) .0001(17)
O1 .069(3) .038(3) .040(3) -.020(3) .000(2) .004(2)
O2 .044(3) .067(4) .038(3) -.009(3) -.008(2) .002(3)
O11 .044(3) .028(2) .036(2) -.007(2) -.008(2) .006(2)
O12 .048(3) .032(3) .034(3) .012(2) .000(2) .007(2)
O13 .050(3) .033(3) .048(3) .005(2) .006(2) .018(2)
O14 .041(3) .030(3) .049(3) .001(2) -.003(2) .009(2)
O21 .034(3) .078(4) .042(3) -.012(3) -.002(2) -.005(3)
O22 .048(3) .050(4) .122(5) -.016(3) -.021(3) .015(4)
C1 .147(12) .126(12) .227(16) -.069(10) .135(12) -.044(11)
C2 .32(2) .059(7) .120(10) -.037(10) -.126(12) .029(7)
C3 .073(6) .145(10) .043(5) -.009(7) -.003(4) -.019(6)
C4 .047(5) .115(8) .074(6) .005(5) -.014(4) -.018(6)
C11 .041(4) .022(3) .027(3) .003(3) -.007(3) .002(3)
C12 .037(4) .022(3) .033(4) .003(3) -.003(3) .003(3)
C13 .046(4) .032(4) .043(4) -.002(3) -.002(3) .012(3)
C14 .037(4) .033(4) .052(4) .004(3) -.007(3) .013(3)
C15 .042(4) .021(3) .030(3) .001(3) -.001(3) .002(3)
C16 .045(4) .032(4) .038(4) -.001(3) .008(3) .010(3)
C17 .037(4) .029(3) .036(4) .008(3) .001(3) .003(3)
C18 .045(4) .016(3) .028(3) .000(3) -.004(3) -.003(3)
C21 .029(4) .049(5) .049(4) .003(4) -.001(3) -.020(4)
C22 .025(3) .048(4) .045(4) .002(3) -.004(3) -.007(3)
C23 .037(4) .049(5) .061(5) -.010(4) -.003(3) .004(4)
C24 .034(4) .062(5) .058(5) .001(4) -.011(4) .001(4)
O1W .57(3) .35(3) .36(2) -.02(2) .37(2) -.015(19)

loop_
_atom_type_symbol
_atom_type_description
_atom_type_scat_dispersion_real
_atom_type_scat_dispersion_imag
_atom_type_scat_source
C C .0033 .0016 'International Tables Vol C Tables 4.2.6.8 and 6.1.1.4'
H H .0000 .0000 'International Tables Vol C Tables 4.2.6.8 and 6.1.1.4'
O O .0106 .0060 'International Tables Vol C Tables 4.2.6.8 and 6.1.1.4'
S S .1246 .1234 'International Tables Vol C Tables 4.2.6.8 and 6.1.1.4'
Zn Zn .2839 1.4301 'International Tables Vol C Tables 4.2.6.8 and 6.1.1.4'

loop_
_geom_angle_atom_site_label_1
_geom_angle_atom_site_label_2
_geom_angle_atom_site_label_3
_geom_angle_site_symmetry_1
_geom_angle_site_symmetry_3
_geom_angle
_geom_angle_publ_flag
O1 Zn1 O . 5_656 92.62(17) yes
O1 Zn1 O13 . 3_656 90.02(19) yes
O Zn1 O13 5_656 3_656 173.89(17) yes
O1 Zn1 O . . 90.18(17) yes
O Zn1 O 5_656 . 82.04(15) yes
O13 Zn1 O 3_656 . 92.45(16) yes
O1 Zn1 O2 . . 89.72(19) yes
O Zn1 O2 5_656 . 96.83(18) yes
O13 Zn1 O2 3_656 . 88.69(19) yes
O Zn1 O2 . . 178.86(18) yes
O1 Zn1 O11 . . 176.95(19) yes
O Zn1 O11 5_656 . 86.34(16) yes
O13 Zn1 O11 3_656 . 91.30(18) yes
O Zn1 O11 . . 92.51(16) yes
O2 Zn1 O11 . . 87.56(17) yes
O1 Zn1 Zn1 . 5_656 91.84(13) yes
O Zn1 Zn1 5_656 5_656 41.35(10) yes
O13 Zn1 Zn1 3_656 5_656 133.08(13) yes
O Zn1 Zn1 . 5_656 40.69(10) yes
O2 Zn1 Zn1 . 5_656 138.18(15) yes
O11 Zn1 Zn1 . 5_656 89.26(12) yes
O Zn2 O21 . . 115.80(18) yes
O Zn2 O12 . . 109.58(17) yes
O21 Zn2 O12 . . 101.6(2) yes
O Zn2 O14 . 3_656 111.29(18) yes
O21 Zn2 O14 . 3_656 115.8(2) yes
O12 Zn2 O14 . 3_656 100.96(19) yes
O1 S1 C1 . . 103.6(5) no
O1 S1 C2 . . 104.3(4) no
C1 S1 C2 . . 97.3(8) no
O2 S2 C3 . . 106.9(4) no
O2 S2 C4 . . 105.2(4) no
C3 S2 C4 . . 98.1(4) no
Zn2 O Zn1 . 5_656 129.5(2) yes
Zn2 O Zn1 . . 103.31(17) yes
Zn1 O Zn1 5_656 . 97.96(15) yes
Zn2 O H1O . . 103.7 no
Zn1 O H1O 5_656 . 103.0 no
Zn1 O H1O . . 121.5 no
S1 O1 Zn1 . . 123.8(3) no
S2 O2 Zn1 . . 125.7(3) no
C11 O11 Zn1 . . 137.9(4) no
C11 O12 Zn2 . . 122.2(4) no
C18 O13 Zn1 . 3_646 142.4(4) no
C18 O14 Zn2 . 3_646 118.6(4) no
C21 O21 Zn2 . . 108.8(5) no
S1 C1 H1A . . 109.5 no
S1 C1 H1B . . 109.5 no
H1A C1 H1B . . 109.5 no
S1 C1 H1C . . 109.5 no
H1A C1 H1C . . 109.5 no
H1B C1 H1C . . 109.5 no
S1 C2 H2A . . 109.5 no
S1 C2 H2B . . 109.5 no
H2A C2 H2B . . 109.5 no
S1 C2 H2C . . 109.5 no
H2A C2 H2C . . 109.5 no
H2B C2 H2C . . 109.5 no
S2 C3 H3A . . 109.5 no
S2 C3 H3B . . 109.5 no
H3A C3 H3B . . 109.5 no
S2 C3 H3C . . 109.5 no
H3A C3 H3C . . 109.5 no
H3B C3 H3C . . 109.5 no
S2 C4 H4A . . 109.5 no
S2 C4 H4B . . 109.5 no
H4A C4 H4B . . 109.5 no
S2 C4 H4C . . 109.5 no
H4A C4 H4C . . 109.5 no
H4B C4 H4C . . 109.5 no
O11 C11 O12 . . 125.1(6) no
O11 C11 C12 . . 117.8(6) no
O12 C11 C12 . . 117.1(6) no
C13 C12 C17 . . 119.1(6) no
C13 C12 C11 . . 120.3(6) no
C17 C12 C11 . . 120.4(6) no
C12 C13 C14 . . 120.8(6) no
C12 C13 H13A . . 119.6 no
C14 C13 H13A . . 119.6 no
C15 C14 C13 . . 119.5(6) no
C15 C14 H14A . . 120.2 no
C13 C14 H14A . . 120.2 no
C16 C15 C14 . . 119.9(6) no
C16 C15 C18 . . 119.1(6) no
C14 C15 C18 . . 121.0(6) no
C15 C16 C17 . . 120.3(6) no
C15 C16 H16A . . 119.9 no
C17 C16 H16A . . 119.9 no
C16 C17 C12 . . 120.4(6) no
C16 C17 H17A . . 119.8 no
C12 C17 H17A . . 119.8 no
O13 C18 O14 . . 125.6(6) no
O13 C18 C15 . . 117.5(6) no
O14 C18 C15 . . 116.9(6) no
O22 C21 O21 . . 124.0(7) no
O22 C21 C22 . . 119.2(7) no
O21 C21 C22 . . 116.8(7) no
C23 C22 C24 . 5_556 119.4(6) no
C23 C22 C21 . . 119.6(7) no
C24 C22 C21 5_556 . 121.0(7) no
C22 C23 C24 . . 120.8(7) no
C22 C23 H23A . . 119.6 no
C24 C23 H23A . . 119.6 no
C23 C24 C22 . 5_556 119.8(7) no
C23 C24 H24A . . 120.1 no
C22 C24 H24A 5_556 . 120.1 no
H2OW O1W H1OW . . 105.1 no

loop_
_geom_bond_atom_site_label_1
_geom_bond_atom_site_label_2
_geom_bond_site_symmetry_2
_geom_bond_distance
_geom_bond_publ_flag
Zn1 O1 . 2.058(4) yes
Zn1 O 5_656 2.079(4) yes
Zn1 O13 3_656 2.104(4) yes
Zn1 O . 2.107(4) yes
Zn1 O2 . 2.108(5) yes
Zn1 O11 . 2.117(4) yes
Zn1 Zn1 5_656 3.1582(13) yes
Zn2 O . 1.947(4) yes
Zn2 O21 . 1.953(4) yes
Zn2 O12 . 1.969(4) yes
Zn2 O14 3_656 1.986(4) yes
S1 O1 . 1.500(5) no
S1 C1 . 1.739(11) no
S1 C2 . 1.767(10) no
S2 O2 . 1.503(5) no
S2 C3 . 1.762(9) no
S2 C4 . 1.774(8) no
O Zn1 5_656 2.079(4) no
O H1O . .9343 no
O11 C11 . 1.252(7) no
O12 C11 . 1.258(7) no
O13 C18 . 1.234(7) no
O13 Zn1 3_646 2.104(4) no
O14 C18 . 1.273(7) no
O14 Zn2 3_646 1.986(4) no
O21 C21 . 1.240(8) no
O22 C21 . 1.239(9) no
C1 H1A . .9600 no
C1 H1B . .9600 no
C1 H1C . .9600 no
C2 H2A . .9600 no
C2 H2B . .9600 no
C2 H2C . .9600 no
C3 H3A . .9600 no
C3 H3B . .9600 no
C3 H3C . .9600 no
C4 H4A . .9600 no
C4 H4B . .9600 no
C4 H4C . .9600 no
C11 C12 . 1.498(8) no
C12 C13 . 1.375(9) no
C12 C17 . 1.394(9) no
C13 C14 . 1.390(9) no
C13 H13A . .9300 no
C14 C15 . 1.387(9) no
C14 H14A . .9300 no
C15 C16 . 1.377(9) no
C15 C18 . 1.507(8) no
C16 C17 . 1.380(9) no
C16 H16A . .9300 no
C17 H17A . .9300 no
C21 C22 . 1.510(9) no
C22 C23 . 1.382(9) no
C22 C24 5_556 1.384(10) no
C23 C24 . 1.384(9) no
C23 H23A . .9300 no
C24 C22 5_556 1.384(10) no
C24 H24A . .9300 no
O1W H2OW . .9448 no
O1W H1OW . .9752 no

loop_
_geom_hbond_atom_site_label_D
_geom_hbond_atom_site_label_H
_geom_hbond_atom_site_label_A
_geom_hbond_site_symmetry_A
_geom_hbond_distance_DH
_geom_hbond_distance_HA
_geom_hbond_distance_DA
_geom_hbond_angle_DHA
O1W H1OW O22 . .98 1.84 2.731(16) 150
O1W H2OW S1 4_456 .94 2.85 3.636(14) 142
